data_7214099
loop_
_publ_author_name
'Liu, Dong'
'Lang, Jian-Ping'

_publ_section_title
;
 Regiospecific photodimerization reactions of an unsymmetrical alkene in
 two coordination compounds
;
_journal_issue 1
_journal_name_full CrystEngComm
_journal_page_first 76
_journal_paper_doi 10.1039/c3ce41609g
_journal_volume 16
_journal_year 2014
_chemical_formula_moiety 'C32 H22 Cd2 N4 O28, 2(C13 H12 N)'
_chemical_formula_sum 'C58 H46 Cd2 N6 O28'
_chemical_formula_weight 1499.83
_chemical_name_systematic
;
?
;
_space_group_IT_number 2
_symmetry_cell_setting triclinic
_symmetry_space_group_name_Hall '-P 1'
_symmetry_space_group_name_H-M 'P -1'
_atom_sites_solution_hydrogens geom
_atom_sites_solution_primary direct
_atom_sites_solution_secondary difmap
_audit_creation_method SHELXL
_cell_angle_alpha 89.67(3)
_cell_angle_beta 74.91(3)
_cell_angle_gamma 81.01(3)
_cell_formula_units_Z 1
_cell_length_a 8.7925(18)
_cell_length_b 11.978(2)
_cell_length_c 14.391(3)
_cell_measurement_reflns_used 6856
_cell_measurement_temperature 223(2)
_cell_measurement_theta_max 27.4855
_cell_measurement_theta_min 3.1521
_cell_volume 1444.4(5)
_computing_cell_refinement 'Bruker SMART'
_computing_data_collection 'Bruker SMART'
_computing_data_reduction 'Bruker SAINT'
_computing_molecular_graphics CrystalMaker
_computing_publication_material 'SHELXTL and PLATON (Spek, 2009)'
_computing_structure_refinement SHELXTL
_computing_structure_solution 'SHELXTL (Sheldrick, 2008)'
_diffrn_ambient_temperature 223(2)
_diffrn_measured_fraction_theta_full 0.992
_diffrn_measured_fraction_theta_max 0.992
_diffrn_measurement_device_type 'CCD area detector'
_diffrn_measurement_method 'phi and omega scans'
_diffrn_radiation_monochromator graphite
_diffrn_radiation_source 'fine-focus sealed tube'
_diffrn_radiation_type MoK\a
_diffrn_radiation_wavelength 0.71073
_diffrn_reflns_av_R_equivalents 0.0284
_diffrn_reflns_av_sigmaI/netI 0.0418
_diffrn_reflns_limit_h_max 10
_diffrn_reflns_limit_h_min -9
_diffrn_reflns_limit_k_max 14
_diffrn_reflns_limit_k_min -12
_diffrn_reflns_limit_l_max 17
_diffrn_reflns_limit_l_min -17
_diffrn_reflns_number 11913
_diffrn_reflns_theta_full 25.05
_diffrn_reflns_theta_max 25.05
_diffrn_reflns_theta_min 3.20
_diffrn_standards_decay_% 0
_diffrn_standards_interval_count 0
_diffrn_standards_interval_time 0
_diffrn_standards_number 0
_exptl_absorpt_coefficient_mu 0.837
_exptl_absorpt_correction_T_max 0.8374
_exptl_absorpt_correction_T_min 0.6798
_exptl_absorpt_correction_type multi-scan
_exptl_absorpt_process_details 'Sadabs, (Sheldrick 2001)'
_exptl_crystal_colour yellow
_exptl_crystal_density_diffrn 1.724
_exptl_crystal_density_method 'not measured'
_exptl_crystal_description block
_exptl_crystal_F_000 756
_exptl_crystal_size_max 0.50
_exptl_crystal_size_mid 0.45
_exptl_crystal_size_min 0.22
_refine_diff_density_max 0.945
_refine_diff_density_min -0.525
_refine_diff_density_rms 0.074
_refine_ls_extinction_method none
_refine_ls_goodness_of_fit_ref 0.990
_refine_ls_hydrogen_treatment mixed
_refine_ls_matrix_type full
_refine_ls_number_parameters 429
_refine_ls_number_reflns 5087
_refine_ls_number_restraints 13
_refine_ls_restrained_S_all 0.990
_refine_ls_R_factor_all 0.0316
_refine_ls_R_factor_gt 0.0281
_refine_ls_shift/su_max 0.002
_refine_ls_shift/su_mean 0.000
_refine_ls_structure_factor_coef Fsqd
_refine_ls_weighting_details 'calc w=1/[\s^2^(Fo^2^)+(0.0380P)^2^+0.0000P] where P=(Fo^2^+2Fc^2^)/3'
_refine_ls_weighting_scheme calc
_refine_ls_wR_factor_gt 0.0647
_refine_ls_wR_factor_ref 0.0658
_reflns_number_gt 4595
_reflns_number_total 5087
_reflns_threshold_expression >2sigma(I)
_cod_data_source_file c3ce41609g.txt
_cod_data_source_block 2
_cod_depositor_comments
;
The following automatic conversions were performed:

'_exptl_absorpt_correction_type' value 'Multi-scan' changed to
'multi-scan' according to
/usr/data/users/saulius/automatic-downloads/current/RSC/lib/dictionaries/cif_core.dic
dictionary named 'cif_core.dic' version 2.4.2 from 2011-04-26.

Automatic conversion script
Id: cif_fix_values 2281 2013-09-26 08:29:07Z andrius 
;
_cod_database_code 7214099

loop_
_symmetry_equiv_pos_as_xyz
'x, y, z'
'-x, -y, -z'

loop_
_atom_site_label
_atom_site_type_symbol
_atom_site_fract_x
_atom_site_fract_y
_atom_site_fract_z
_atom_site_U_iso_or_equiv
_atom_site_adp_type
_atom_site_occupancy
_atom_site_symmetry_multiplicity
_atom_site_calc_flag
_atom_site_refinement_flags
Cd1 Cd 0.11918(2) 0.384191(14) 0.554574(12) 0.02313(7) Uani 1 1 d .
N1 N 0.5459(3) -0.1095(2) 0.76460(17) 0.0403(6) Uani 1 1 d U
N2 N 0.1873(3) 0.79381(19) 0.90564(16) 0.0364(6) Uani 1 1 d .
N3 N 0.4718(3) 0.33087(19) 0.74456(15) 0.0314(5) Uani 1 1 d D
H3 H 0.423(3) 0.296(2) 0.7120(17) 0.037(8) Uiso 1 1 d D
O1 O 0.2937(2) 0.25330(14) 0.63733(12) 0.0313(4) Uani 1 1 d .
O2 O 0.1964(2) 0.19349(14) 0.52413(13) 0.0335(4) Uani 1 1 d .
O3 O 0.2641(2) -0.21252(14) 0.43789(13) 0.0347(4) Uani 1 1 d .
O4 O 0.3802(2) -0.33933(13) 0.52053(13) 0.0314(4) Uani 1 1 d .
O5 O 0.5708(3) -0.03258(18) 0.81028(15) 0.0522(6) Uani 1 1 d U
O6 O 0.5884(3) -0.20928(18) 0.77705(18) 0.0709(8) Uani 1 1 d U
O7 O -0.0037(2) 0.60172(15) 0.57199(13) 0.0351(4) Uani 1 1 d .
O8 O 0.1192(2) 0.51041(14) 0.67148(12) 0.0312(4) Uani 1 1 d .
O9 O 0.1929(3) 0.88124(18) 0.94622(17) 0.0651(8) Uani 1 1 d .
O10 O 0.2440(3) 0.70080(17) 0.92705(15) 0.0533(6) Uani 1 1 d .
O11 O -0.1517(3) 1.02197(16) 0.62525(16) 0.0597(7) Uani 1 1 d .
H11 H -0.1724 1.0902 0.6098 0.074(12) Uiso 1 1 d R
O12 O -0.0795(3) 1.11183(15) 0.73611(14) 0.0410(5) Uani 1 1 d .
O13 O -0.1138(2) 0.34113(19) 0.64844(14) 0.0497(5) Uani 1 1 d .
H1W H -0.1771 0.3206 0.6186 0.074 Uiso 1 1 d R
H2W H -0.0908 0.2842 0.6806 0.074 Uiso 1 1 d R
O14 O 0.3358(2) 0.45050(14) 0.46059(12) 0.0294(4) Uani 1 1 d .
H3W H 0.4291 0.4173 0.4594 0.044 Uiso 1 1 d R
H4W H 0.3421 0.5174 0.4767 0.044 Uiso 1 1 d R
C1 C 0.3281(3) 0.05413(19) 0.60569(16) 0.0225(5) Uani 1 1 d .
C2 C 0.4067(3) 0.0290(2) 0.67699(17) 0.0259(5) Uani 1 1 d .
H2 H 0.4221 0.0866 0.7160 0.031 Uiso 1 1 calc R
C3 C 0.4619(3) -0.0832(2) 0.68915(17) 0.0256(6) Uani 1 1 d .
C4 C 0.4412(3) -0.1705(2) 0.63387(17) 0.0261(6) Uani 1 1 d .
H4 H 0.4811 -0.2458 0.6438 0.031 Uiso 1 1 calc R
C5 C 0.3607(3) -0.1453(2) 0.56346(17) 0.0229(5) Uani 1 1 d .
C6 C 0.3041(3) -0.0321(2) 0.55080(16) 0.0231(5) Uani 1 1 d .
H6 H 0.2483 -0.0143 0.5037 0.028 Uiso 1 1 calc R
C7 C 0.2684(3) 0.1750(2) 0.58828(17) 0.0237(5) Uani 1 1 d .
C8 C 0.3334(3) -0.2393(2) 0.50297(17) 0.0246(5) Uani 1 1 d .
C9 C 0.0411(3) 0.7077(2) 0.70032(16) 0.0227(5) Uani 1 1 d .
C10 C -0.0259(3) 0.81240(19) 0.67411(16) 0.0232(5) Uani 1 1 d .
H10 H -0.0725 0.8168 0.6221 0.028 Uiso 1 1 calc R
C11 C -0.0241(3) 0.9105(2) 0.72485(17) 0.0251(5) Uani 1 1 d .
C12 C 0.0438(3) 0.9052(2) 0.80237(17) 0.0262(6) Uani 1 1 d .
H12 H 0.0450 0.9710 0.8373 0.031 Uiso 1 1 calc R
C13 C 0.1092(3) 0.8001(2) 0.82631(16) 0.0263(6) Uani 1 1 d .
C14 C 0.1087(3) 0.7023(2) 0.77776(17) 0.0252(5) Uani 1 1 d .
H14 H 0.1536 0.6323 0.7966 0.030 Uiso 1 1 calc R
C15 C 0.0514(3) 0.5997(2) 0.64442(17) 0.0249(5) Uani 1 1 d .
C16 C -0.0883(3) 1.0256(2) 0.69697(18) 0.0283(6) Uani 1 1 d .
C17 C 0.5498(3) 0.2726(2) 0.80224(19) 0.0381(7) Uani 1 1 d .
H17 H 0.5549 0.1937 0.8045 0.046 Uiso 1 1 calc R
C18 C 0.6213(3) 0.3261(2) 0.85734(19) 0.0362(7) Uani 1 1 d .
H18 H 0.6750 0.2840 0.8979 0.043 Uiso 1 1 calc R
C19 C 0.6166(3) 0.4418(2) 0.85482(17) 0.0315(6) Uani 1 1 d .
C20 C 0.5354(3) 0.5000(2) 0.79262(19) 0.0373(7) Uani 1 1 d .
H20 H 0.5304 0.5787 0.7880 0.045 Uiso 1 1 calc R
C21 C 0.4635(3) 0.4427(2) 0.73867(19) 0.0357(6) Uani 1 1 d .
H21 H 0.4083 0.4821 0.6975 0.043 Uiso 1 1 calc R
C22 C 0.6928(3) 0.4955(2) 0.91825(19) 0.0381(7) Uani 1 1 d .
H22 H 0.7451 0.4477 0.9563 0.046 Uiso 1 1 calc R
C23 C 0.6944(4) 0.6030(3) 0.9263(2) 0.0416(7) Uani 1 1 d .
H23 H 0.6466 0.6502 0.8859 0.050 Uiso 1 1 calc R
C24 C 0.7645(3) 0.6585(2) 0.99323(18) 0.0337(6) Uani 1 1 d .
C25 C 0.8386(3) 0.6005(2) 1.05828(19) 0.0365(7) Uani 1 1 d .
H25 H 0.8492 0.5212 1.0592 0.044 Uiso 1 1 calc R
C26 C 0.8963(3) 0.6579(3) 1.12113(19) 0.0406(7) Uani 1 1 d .
H26 H 0.9448 0.6178 1.1650 0.049 Uiso 1 1 calc R
C27 C 0.8828(4) 0.7745(3) 1.1195(2) 0.0460(8) Uani 1 1 d .
H27 H 0.9228 0.8139 1.1617 0.055 Uiso 1 1 calc R
C28 C 0.8104(4) 0.8322(3) 1.0558(2) 0.0498(8) Uani 1 1 d .
H28 H 0.8009 0.9114 1.0546 0.060 Uiso 1 1 calc R
C29 C 0.7519(4) 0.7751(3) 0.9937(2) 0.0457(8) Uani 1 1 d .
H29 H 0.7023 0.8160 0.9508 0.055 Uiso 1 1 calc R

loop_
_atom_site_aniso_label
_atom_site_aniso_U_11
_atom_site_aniso_U_22
_atom_site_aniso_U_33
_atom_site_aniso_U_23
_atom_site_aniso_U_13
_atom_site_aniso_U_12
Cd1 0.02838(12) 0.01397(10) 0.03041(11) -0.00006(7) -0.01438(8) -0.00212(7)
N1 0.0526(16) 0.0308(13) 0.0471(14) 0.0092(12) -0.0305(12) -0.0062(12)
N2 0.0573(16) 0.0245(13) 0.0365(12) 0.0012(10) -0.0281(11) -0.0071(11)
N3 0.0302(13) 0.0360(14) 0.0308(12) -0.0088(10) -0.0105(10) -0.0091(10)
O1 0.0451(12) 0.0159(9) 0.0388(10) -0.0018(8) -0.0225(9) -0.0032(8)
O2 0.0486(12) 0.0191(9) 0.0402(10) -0.0004(8) -0.0287(9) 0.0011(8)
O3 0.0484(12) 0.0193(9) 0.0441(11) -0.0020(8) -0.0272(9) -0.0033(8)
O4 0.0326(11) 0.0128(8) 0.0519(11) 0.0004(8) -0.0177(8) -0.0018(7)
O5 0.0787(17) 0.0382(12) 0.0572(13) 0.0023(11) -0.0484(12) -0.0100(11)
O6 0.123(2) 0.0278(12) 0.0898(17) 0.0198(12) -0.0794(17) -0.0083(13)
O7 0.0491(12) 0.0242(10) 0.0400(10) -0.0050(8) -0.0276(9) -0.0030(8)
O8 0.0451(12) 0.0154(9) 0.0378(10) 0.0007(8) -0.0212(8) -0.0016(8)
O9 0.120(2) 0.0302(12) 0.0731(15) -0.0015(11) -0.0720(16) -0.0147(13)
O10 0.0920(18) 0.0294(11) 0.0546(13) 0.0044(10) -0.0521(13) -0.0021(11)
O11 0.117(2) 0.0164(10) 0.0682(14) -0.0027(10) -0.0712(15) 0.0012(11)
O12 0.0632(14) 0.0181(10) 0.0518(12) -0.0051(9) -0.0362(10) -0.0009(9)
O13 0.0436(13) 0.0636(15) 0.0434(11) -0.0147(10) -0.0037(9) -0.0257(11)
O14 0.0274(10) 0.0217(9) 0.0417(10) 0.0024(8) -0.0129(8) -0.0054(7)
C1 0.0236(13) 0.0159(12) 0.0281(12) 0.0009(10) -0.0077(10) -0.0021(10)
C2 0.0312(15) 0.0199(13) 0.0303(13) 0.0007(10) -0.0126(11) -0.0071(11)
C3 0.0295(14) 0.0217(13) 0.0296(13) 0.0058(11) -0.0149(11) -0.0036(11)
C4 0.0284(14) 0.0156(12) 0.0342(13) 0.0040(11) -0.0090(11) -0.0024(10)
C5 0.0224(13) 0.0175(12) 0.0290(12) 0.0002(10) -0.0065(10) -0.0040(10)
C6 0.0253(13) 0.0182(12) 0.0272(12) -0.0007(10) -0.0102(10) -0.0015(10)
C7 0.0266(14) 0.0147(12) 0.0296(13) -0.0003(10) -0.0083(10) -0.0008(10)
C8 0.0203(13) 0.0176(12) 0.0342(13) -0.0014(11) -0.0047(10) -0.0017(10)
C9 0.0254(13) 0.0170(12) 0.0272(12) 0.0013(10) -0.0082(10) -0.0051(10)
C10 0.0268(14) 0.0194(12) 0.0260(12) -0.0014(10) -0.0116(10) -0.0039(10)
C11 0.0285(14) 0.0190(13) 0.0289(13) 0.0004(10) -0.0098(10) -0.0034(10)
C12 0.0339(15) 0.0170(12) 0.0297(13) -0.0034(10) -0.0117(11) -0.0046(11)
C13 0.0347(15) 0.0240(13) 0.0245(12) 0.0024(11) -0.0142(11) -0.0071(11)
C14 0.0311(14) 0.0178(12) 0.0285(12) 0.0034(10) -0.0111(10) -0.0042(10)
C15 0.0267(14) 0.0216(13) 0.0275(12) -0.0015(10) -0.0086(10) -0.0049(11)
C16 0.0340(15) 0.0210(14) 0.0330(13) -0.0010(11) -0.0167(11) -0.0003(11)
C17 0.0463(18) 0.0303(15) 0.0397(15) -0.0032(13) -0.0151(13) -0.0057(13)
C18 0.0416(17) 0.0371(16) 0.0323(14) -0.0007(12) -0.0147(12) -0.0048(13)
C19 0.0270(14) 0.0422(17) 0.0249(13) -0.0067(12) -0.0049(11) -0.0071(12)
C20 0.0435(17) 0.0296(15) 0.0409(15) -0.0019(12) -0.0120(13) -0.0104(13)
C21 0.0391(17) 0.0362(16) 0.0346(14) 0.0006(12) -0.0156(12) -0.0041(13)
C22 0.0407(17) 0.0353(16) 0.0391(15) 0.0016(13) -0.0126(13) -0.0047(13)
C23 0.0500(19) 0.0374(17) 0.0401(16) 0.0076(13) -0.0158(14) -0.0082(14)
C24 0.0352(16) 0.0385(16) 0.0293(13) -0.0025(12) -0.0070(11) -0.0141(13)
C25 0.0349(16) 0.0315(15) 0.0404(15) -0.0041(12) -0.0025(12) -0.0093(12)
C26 0.0388(17) 0.0502(19) 0.0341(15) -0.0009(14) -0.0110(13) -0.0093(14)
C27 0.053(2) 0.052(2) 0.0396(16) -0.0100(15) -0.0143(14) -0.0241(16)
C28 0.070(2) 0.0326(17) 0.0524(18) -0.0013(15) -0.0172(17) -0.0228(16)
C29 0.061(2) 0.0386(18) 0.0456(17) 0.0056(14) -0.0220(15) -0.0170(15)

loop_
_atom_type_symbol
_atom_type_description
_atom_type_scat_dispersion_real
_atom_type_scat_dispersion_imag
_atom_type_scat_source
C C 0.0033 0.0016 'International Tables Vol C Tables 4.2.6.8 and 6.1.1.4'
H H 0.0000 0.0000 'International Tables Vol C Tables 4.2.6.8 and 6.1.1.4'
Cd Cd -0.8075 1.2024 'International Tables Vol C Tables 4.2.6.8 and 6.1.1.4'
N N 0.0061 0.0033 'International Tables Vol C Tables 4.2.6.8 and 6.1.1.4'
O O 0.0106 0.0060 'International Tables Vol C Tables 4.2.6.8 and 6.1.1.4'

loop_
_geom_angle_atom_site_label_1
_geom_angle_atom_site_label_2
_geom_angle_atom_site_label_3
_geom_angle
_geom_angle_site_symmetry_1
_geom_angle_site_symmetry_3
O8 Cd1 O13 88.68(7) . .
O8 Cd1 O14 87.73(7) . .
O13 Cd1 O14 172.63(7) . .
O8 Cd1 O2 136.36(6) . .
O13 Cd1 O2 86.40(8) . .
O14 Cd1 O2 100.63(7) . .
O8 Cd1 O7 132.29(6) . 2_566
O13 Cd1 O7 88.01(8) . 2_566
O14 Cd1 O7 89.65(7) . 2_566
O2 Cd1 O7 90.87(7) . 2_566
O8 Cd1 O1 83.37(6) . .
O13 Cd1 O1 94.58(8) . .
O14 Cd1 O1 91.40(6) . .
O2 Cd1 O1 53.95(6) . .
O7 Cd1 O1 144.33(6) 2_566 .
O8 Cd1 O7 52.44(6) . .
O13 Cd1 O7 90.31(8) . .
O14 Cd1 O7 82.40(7) . .
O2 Cd1 O7 170.39(6) . .
O7 Cd1 O7 79.99(7) 2_566 .
O1 Cd1 O7 135.44(6) . .
O8 Cd1 C7 109.79(7) . .
O13 Cd1 C7 88.74(8) . .
O14 Cd1 C7 98.53(7) . .
O2 Cd1 C7 26.85(7) . .
O7 Cd1 C7 117.70(7) 2_566 .
O1 Cd1 C7 27.20(6) . .
O7 Cd1 C7 162.23(6) . .
O8 Cd1 C15 25.98(6) . .
O13 Cd1 C15 90.22(8) . .
O14 Cd1 C15 83.74(7) . .
O2 Cd1 C15 162.23(6) . .
O7 Cd1 C15 106.46(7) 2_566 .
O1 Cd1 C15 109.09(6) . .
O7 Cd1 C15 26.49(6) . .
C7 Cd1 C15 135.76(7) . .
O8 Cd1 Cd1 88.99(5) . 2_566
O13 Cd1 Cd1 89.01(6) . 2_566
O14 Cd1 Cd1 84.49(5) . 2_566
O2 Cd1 Cd1 134.17(4) . 2_566
O7 Cd1 Cd1 43.38(5) 2_566 2_566
O1 Cd1 Cd1 171.47(4) . 2_566
O7 Cd1 Cd1 36.61(4) . 2_566
C7 Cd1 Cd1 161.02(5) . 2_566
C15 Cd1 Cd1 63.09(5) . 2_566
O5 N1 O6 123.5(2) . .
O5 N1 C3 119.2(2) . .
O6 N1 C3 117.3(2) . .
O9 N2 O10 123.2(2) . .
O9 N2 C13 118.6(2) . .
O10 N2 C13 118.2(2) . .
C21 N3 C17 121.4(2) . .
C21 N3 H3 119.2(18) . .
C17 N3 H3 119.4(19) . .
C7 O1 Cd1 85.80(13) . .
C7 O2 Cd1 97.24(15) . .
C15 O7 Cd1 175.77(17) . 2_566
C15 O7 Cd1 83.62(14) . .
Cd1 O7 Cd1 100.01(7) 2_566 .
C15 O8 Cd1 101.51(14) . .
C16 O11 H11 105.9 . .
Cd1 O13 H1W 115.9 . .
Cd1 O13 H2W 107.5 . .
H1W O13 H2W 104.5 . .
Cd1 O14 H3W 119.6 . .
Cd1 O14 H4W 113.2 . .
H3W O14 H4W 100.3 . .
C6 C1 C2 119.8(2) . .
C6 C1 C7 119.9(2) . .
C2 C1 C7 120.3(2) . .
C3 C2 C1 118.2(2) . .
C3 C2 H2 120.9 . .
C1 C2 H2 120.9 . .
C4 C3 C2 122.8(2) . .
C4 C3 N1 119.1(2) . .
C2 C3 N1 118.1(2) . .
C3 C4 C5 119.0(2) . .
C3 C4 H4 120.5 . .
C5 C4 H4 120.5 . .
C4 C5 C6 118.6(2) . .
C4 C5 C8 120.2(2) . .
C6 C5 C8 121.1(2) . .
C1 C6 C5 121.6(2) . .
C1 C6 H6 119.2 . .
C5 C6 H6 119.2 . .
O2 C7 O1 122.5(2) . .
O2 C7 C1 118.0(2) . .
O1 C7 C1 119.5(2) . .
O2 C7 Cd1 55.91(12) . .
O1 C7 Cd1 67.00(12) . .
C1 C7 Cd1 171.48(18) . .
O4 C8 O3 123.5(2) . .
O4 C8 C5 118.3(2) . .
O3 C8 C5 118.1(2) . .
C14 C9 C10 119.4(2) . .
C14 C9 C15 118.2(2) . .
C10 C9 C15 122.4(2) . .
C11 C10 C9 120.1(2) . .
C11 C10 H10 119.9 . .
C9 C10 H10 119.9 . .
C10 C11 C12 120.6(2) . .
C10 C11 C16 122.2(2) . .
C12 C11 C16 117.2(2) . .
C13 C12 C11 117.8(2) . .
C13 C12 H12 121.1 . .
C11 C12 H12 121.1 . .
C14 C13 C12 122.8(2) . .
C14 C13 N2 118.8(2) . .
C12 C13 N2 118.3(2) . .
C13 C14 C9 119.3(2) . .
C13 C14 H14 120.3 . .
C9 C14 H14 120.3 . .
O8 C15 O7 122.3(2) . .
O8 C15 C9 117.7(2) . .
O7 C15 C9 120.0(2) . .
O8 C15 Cd1 52.51(12) . .
O7 C15 Cd1 69.89(13) . .
C9 C15 Cd1 169.22(16) . .
O12 C16 O11 123.8(2) . .
O12 C16 C11 123.4(2) . .
O11 C16 C11 112.8(2) . .
N3 C17 C18 120.6(3) . .
N3 C17 H17 119.7 . .
C18 C17 H17 119.7 . .
C17 C18 C19 120.8(2) . .
C17 C18 H18 119.6 . .
C19 C18 H18 119.6 . .
C18 C19 C20 117.0(2) . .
C18 C19 C22 118.3(2) . .
C20 C19 C22 124.7(3) . .
C21 C20 C19 120.3(3) . .
C21 C20 H20 119.8 . .
C19 C20 H20 119.8 . .
N3 C21 C20 119.9(2) . .
N3 C21 H21 120.1 . .
C20 C21 H21 120.1 . .
C23 C22 C19 125.7(3) . .
C23 C22 H22 117.2 . .
C19 C22 H22 117.2 . .
C22 C23 C24 126.1(3) . .
C22 C23 H23 117.0 . .
C24 C23 H23 117.0 . .
C29 C24 C25 117.7(3) . .
C29 C24 C23 118.3(2) . .
C25 C24 C23 123.9(3) . .
C26 C25 C24 121.0(3) . .
C26 C25 H25 119.5 . .
C24 C25 H25 119.5 . .
C25 C26 C27 119.9(3) . .
C25 C26 H26 120.0 . .
C27 C26 H26 120.0 . .
C28 C27 C26 119.6(3) . .
C28 C27 H27 120.2 . .
C26 C27 H27 120.2 . .
C27 C28 C29 120.5(3) . .
C27 C28 H28 119.7 . .
C29 C28 H28 119.7 . .
C28 C29 C24 121.3(3) . .
C28 C29 H29 119.3 . .
C24 C29 H29 119.3 . .

loop_
_geom_bond_atom_site_label_1
_geom_bond_atom_site_label_2
_geom_bond_distance
_geom_bond_site_symmetry_2
Cd1 O8 2.2683(18) .
Cd1 O13 2.274(2) .
Cd1 O14 2.2820(19) .
Cd1 O2 2.2897(18) .
Cd1 O7 2.2983(17) 2_566
Cd1 O1 2.5316(18) .
Cd1 O7 2.6469(18) .
Cd1 C7 2.743(2) .
Cd1 C15 2.801(3) .
Cd1 Cd1 3.7951(12) 2_566
N1 O5 1.215(3) .
N1 O6 1.221(3) .
N1 C3 1.471(3) .
N2 O9 1.216(3) .
N2 O10 1.219(3) .
N2 C13 1.474(3) .
N3 C21 1.334(4) .
N3 C17 1.336(3) .
N3 H3 0.863(10) .
O1 C7 1.257(3) .
O2 C7 1.249(3) .
O3 C8 1.259(3) .
O4 C8 1.251(3) .
O7 C15 1.257(3) .
O7 Cd1 2.2983(17) 2_566
O8 C15 1.252(3) .
O11 C16 1.298(3) .
O11 H11 0.8500 .
O12 C16 1.202(3) .
O13 H1W 0.8500 .
O13 H2W 0.8500 .
O14 H3W 0.8499 .
O14 H4W 0.8500 .
C1 C6 1.378(3) .
C1 C2 1.386(3) .
C1 C7 1.504(3) .
C2 C3 1.381(3) .
C2 H2 0.9400 .
C3 C4 1.380(3) .
C4 C5 1.386(3) .
C4 H4 0.9400 .
C5 C6 1.398(3) .
C5 C8 1.512(3) .
C6 H6 0.9400 .
C9 C14 1.390(3) .
C9 C10 1.393(3) .
C9 C15 1.505(3) .
C10 C11 1.391(3) .
C10 H10 0.9400 .
C11 C12 1.392(3) .
C11 C16 1.500(3) .
C12 C13 1.380(3) .
C12 H12 0.9400 .
C13 C14 1.369(3) .
C14 H14 0.9400 .
C17 C18 1.351(4) .
C17 H17 0.9400 .
C18 C19 1.380(4) .
C18 H18 0.9400 .
C19 C20 1.402(4) .
C19 C22 1.469(4) .
C20 C21 1.368(4) .
C20 H20 0.9400 .
C21 H21 0.9400 .
C22 C23 1.297(4) .
C22 H22 0.9400 .
C23 C24 1.481(4) .
C23 H23 0.9400 .
C24 C29 1.384(4) .
C24 C25 1.397(4) .
C25 C26 1.380(4) .
C25 H25 0.9400 .
C26 C27 1.384(4) .
C26 H26 0.9400 .
C27 C28 1.371(4) .
C27 H27 0.9400 .
C28 C29 1.373(4) .
C28 H28 0.9400 .
C29 H29 0.9400 .

loop_
_geom_hbond_atom_site_label_D
_geom_hbond_atom_site_label_H
_geom_hbond_atom_site_label_A
_geom_hbond_distance_DH
_geom_hbond_distance_HA
_geom_hbond_distance_DA
_geom_hbond_angle_DHA
_geom_hbond_site_symmetry_A
N3 H3 O1 0.863(10) 1.878(12) 2.725(3) 167(3) .
O11 H11 O3 0.85 1.78 2.598(3) 160.3 2_566
O13 H1W O3 0.85 1.89 2.679(3) 154.0 2_556
O13 H2W O12 0.85 2.21 3.021(3) 160.4 1_545
O14 H3W O4 0.85 1.88 2.719(2) 170.0 2_656
O14 H4W O4 0.85 1.94 2.782(2) 172.2 1_565
